data_2206010
loop_
_publ_author_name
'Shi, Jing Min'
'Zhang, Feng Xia'
'Lu, Jian Jun'
'Liu, Lian Dong'

_publ_section_title
;
 Bis(4-aminopyridinium) tetrathiocyanatocobaltate(II)
;
_journal_issue 6
_journal_name_full 'Acta Crystallographica Section E'
_journal_page_first m1181
_journal_page_last m1182
_journal_paper_doi 10.1107/S1600536805015540
_journal_volume 61
_journal_year 2005
_chemical_formula_iupac '(C5 H7 N2)2 [Co (N C S)4]'
_chemical_formula_moiety '2C5 H7 N2 +, C4 Co N4 S4 2-'
_chemical_formula_sum 'C14 H14 Co N8 S4'
_chemical_formula_weight 481.50
_chemical_name_systematic
;
Bis(4-aminopyridinium) tetrathiocyanatocobalt(II)
;
_space_group_IT_number 14
_symmetry_cell_setting monoclinic
_symmetry_space_group_name_Hall '-P 2ybc'
_symmetry_space_group_name_H-M 'P 1 21/c 1'
_atom_sites_solution_hydrogens geom
_atom_sites_solution_primary direct
_atom_sites_solution_secondary difmap
_audit_creation_method SHELXL-97
_cell_angle_alpha 90.00
_cell_angle_beta 98.839(2)
_cell_angle_gamma 90.00
_cell_formula_units_Z 4
_cell_length_a 14.118(2)
_cell_length_b 9.1179(14)
_cell_length_c 16.756(3)
_cell_measurement_reflns_used 2201
_cell_measurement_temperature 298(2)
_cell_measurement_theta_max 22.3895
_cell_measurement_theta_min 2.550
_cell_volume 2131.3(6)
_computing_cell_refinement SMART
_computing_data_collection 'SMART (Bruker, 1997)'
_computing_data_reduction 'SAINT (Bruker, 1997)'
_computing_molecular_graphics 'SHELXTL (Bruker, 2001) and PLATON (Spek, 2003)'
_computing_publication_material SHELXTL
_computing_structure_refinement 'SHELXL97 (Sheldrick, 1997)'
_computing_structure_solution 'SHELXS97 (Sheldrick, 1990)'
_diffrn_ambient_temperature 298(2)
_diffrn_measured_fraction_theta_full 0.995
_diffrn_measured_fraction_theta_max 0.995
_diffrn_measurement_device_type 'Bruker SMART CCD'
_diffrn_measurement_method '\f and \w'
_diffrn_radiation_monochromator graphite
_diffrn_radiation_source 'fine-focus sealed tube'
_diffrn_radiation_type MoK\a
_diffrn_radiation_wavelength 0.71073
_diffrn_reflns_av_R_equivalents 0.0432
_diffrn_reflns_av_sigmaI/netI 0.0510
_diffrn_reflns_limit_h_max 17
_diffrn_reflns_limit_h_min -17
_diffrn_reflns_limit_k_max 10
_diffrn_reflns_limit_k_min -11
_diffrn_reflns_limit_l_max 16
_diffrn_reflns_limit_l_min -20
_diffrn_reflns_number 11075
_diffrn_reflns_theta_full 25.50
_diffrn_reflns_theta_max 25.50
_diffrn_reflns_theta_min 1.46
_exptl_absorpt_coefficient_mu 1.213
_exptl_absorpt_correction_T_max 0.9092
_exptl_absorpt_correction_T_min 0.7513
_exptl_absorpt_correction_type multi-scan
_exptl_absorpt_process_details '(SADABS; Sheldrick, 1996)'
_exptl_crystal_colour blue
_exptl_crystal_density_diffrn 1.501
_exptl_crystal_density_method 'not measured'
_exptl_crystal_description prism
_exptl_crystal_F_000 980
_exptl_crystal_size_max 0.25
_exptl_crystal_size_mid 0.09
_exptl_crystal_size_min 0.08
_refine_diff_density_max 0.708
_refine_diff_density_min -0.367
_refine_ls_extinction_method none
_refine_ls_goodness_of_fit_ref 1.051
_refine_ls_hydrogen_treatment constr
_refine_ls_matrix_type full
_refine_ls_number_parameters 244
_refine_ls_number_reflns 3936
_refine_ls_number_restraints 2
_refine_ls_restrained_S_all 1.053
_refine_ls_R_factor_all 0.0924
_refine_ls_R_factor_gt 0.0633
_refine_ls_shift/su_max 0.000
_refine_ls_shift/su_mean 0.000
_refine_ls_structure_factor_coef Fsqd
_refine_ls_weighting_details 'calc w = 1/[\s^2^(Fo^2^)+(0.0635P)^2^+1.614P] where P = (Fo^2^+2Fc^2^)/3'
_refine_ls_weighting_scheme calc
_refine_ls_wR_factor_gt 0.1379
_refine_ls_wR_factor_ref 0.1493
_reflns_number_gt 2795
_reflns_number_total 3936
_reflns_threshold_expression I>2\s(I)
_cod_data_source_file lh6423.cif
_cod_data_source_block I
_cod_depositor_comments
;
The following automatic conversions were performed:
'_symmetry_cell_setting' value 'Monoclinic' changed to 'monoclinic'
according to '/home/saulius/struct/CIF-dictionaries/cif_core.dic'
dictionary named 'cif_core.dic' version 2.4.1 from 2010-06-29.

Automatic conversion script
Id: cif_fix_enum 1527 2010-12-29 10:47:43Z saulius 

The following automatic conversions were performed:

'_symmetry_cell_setting' value 'Monoclinic' changed to 'monoclinic'
according to /home/saulius/struct/CIF-dictionaries/cif_core.dic
dictionary named 'cif_core.dic' version 2.4.1 from 2010-06-29.

Automatic conversion script
Id: cif_fix_values 1715 2011-07-08 13:25:40Z adriana 
;
_cod_original_cell_volume 2131.4(6)
_cod_original_sg_symbol_H-M 'P 21/c'
_cod_database_code 2206010
_cod_database_fobs_code 2206010

loop_
_symmetry_equiv_pos_as_xyz
'x, y, z'
'-x, y+1/2, -z+1/2'
'-x, -y, -z'
'x, -y-1/2, z-1/2'

loop_
_atom_site_label
_atom_site_fract_x
_atom_site_fract_y
_atom_site_fract_z
_atom_site_U_iso_or_equiv
_atom_site_adp_type
_atom_site_calc_flag
_atom_site_refinement_flags
_atom_site_occupancy
_atom_site_type_symbol
Co1 0.74328(4) 0.27973(7) 0.24962(4) 0.0456(2) Uani d . 1 Co
S4 0.71283(12) 0.78125(16) 0.19224(10) 0.0839(5) Uani d . 1 S
S2 1.01550(9) 0.00571(16) 0.20962(9) 0.0709(4) Uani d . 1 S
S1 0.47303(11) 0.01521(16) 0.12876(12) 0.0956(6) Uani d . 1 S
S3 0.78438(12) 0.40972(17) 0.52186(9) 0.0799(5) Uani d . 1 S
C1 0.5678(4) 0.1053(5) 0.1679(3) 0.0527(12) Uani d . 1 C
C5 0.4741(4) 0.5491(7) 0.1456(3) 0.0638(14) Uani d . 1 C
H1 0.5099 0.5568 0.1969 0.077 Uiso calc R 1 H
C7 0.3775(3) 0.4093(5) 0.0453(3) 0.0468(11) Uani d . 1 C
N6 0.4682(3) 0.6622(5) 0.0963(3) 0.0626(11) Uani d . 1 N
H7 0.4982 0.7417 0.1119 0.075 Uiso calc R 1 H
N1 0.6327(3) 0.1706(4) 0.1981(3) 0.0568(10) Uani d . 1 N
C2 0.9233(3) 0.1050(5) 0.2205(3) 0.0477(11) Uani d . 1 C
N5 0.3371(3) 0.2824(5) 0.0184(3) 0.0745(13) Uani d . 1 N
H3A 0.3425 0.2065 0.0493 0.089 Uiso calc R 1 H
H4B 0.3056 0.2766 -0.0297 0.089 Uiso calc R 1 H
C6 0.4292(3) 0.4236(6) 0.1229(3) 0.0552(12) Uani d . 1 C
H2 0.4324 0.3455 0.1589 0.066 Uiso calc R 1 H
N4 0.7353(3) 0.4817(4) 0.2120(2) 0.0529(10) Uani d . 1 N
N3 0.7527(3) 0.3051(5) 0.3662(3) 0.0629(11) Uani d . 1 N
N2 0.8582(3) 0.1753(4) 0.2292(2) 0.0550(10) Uani d . 1 N
C4 0.7269(3) 0.6070(6) 0.2049(3) 0.0471(11) Uani d . 1 C
C3 0.7666(3) 0.3507(5) 0.4306(3) 0.0510(12) Uani d . 1 C
C9 0.4172(3) 0.6566(6) 0.0232(3) 0.0585(13) Uani d . 1 C
H6 0.4129 0.7393 -0.0096 0.070 Uiso calc R 1 H
C8 0.3717(3) 0.5334(5) -0.0041(3) 0.0502(11) Uani d . 1 C
H5 0.3363 0.5305 -0.0557 0.060 Uiso calc R 1 H
C11 0.1101(4) 0.4594(7) -0.0284(4) 0.0729(16) Uani d U 1 C
C10 0.1345(3) 0.4798(7) 0.0531(4) 0.0653(14) Uani d . 1 C
H8 0.1591 0.5696 0.0727 0.078 Uiso calc R 1 H
C12 0.0728(4) 0.3200(8) -0.0604(5) 0.089(2) Uani d . 1 C
H11 0.0556 0.3015 -0.1154 0.107 Uiso calc R 1 H
C13 0.0655(5) 0.2213(9) -0.0036(6) 0.104(2) Uani d U 1 C
H12 0.0422 0.1294 -0.0207 0.124 Uiso calc R 1 H
N7 0.0892(4) 0.2422(7) 0.0782(5) 0.115(2) Uani d U 1 N
H13A 0.0819 0.1723 0.1112 0.138 Uiso calc R 1 H
C14 0.1230(4) 0.3697(8) 0.1056(5) 0.096(2) Uani d . 1 C
H14 0.1392 0.3849 0.1609 0.115 Uiso calc R 1 H
N8 0.1176(3) 0.5583(7) -0.0803(3) 0.0966(17) Uani d U 1 N
H9A 0.1390 0.6437 -0.0649 0.116 Uiso calc R 1 H
H10B 0.1013 0.5400 -0.1309 0.116 Uiso calc R 1 H

loop_
_atom_site_aniso_label
_atom_site_aniso_U_11
_atom_site_aniso_U_22
_atom_site_aniso_U_33
_atom_site_aniso_U_12
_atom_site_aniso_U_13
_atom_site_aniso_U_23
Co1 0.0383(3) 0.0479(4) 0.0482(4) 0.0020(3) -0.0006(3) 0.0057(3)
S4 0.0973(11) 0.0461(8) 0.0969(12) 0.0067(8) -0.0215(9) -0.0043(8)
S2 0.0569(8) 0.0744(10) 0.0792(10) 0.0254(7) 0.0035(7) 0.0056(8)
S1 0.0763(10) 0.0509(9) 0.1387(15) 0.0041(7) -0.0493(10) -0.0211(9)
S3 0.0992(11) 0.0735(10) 0.0631(9) -0.0164(8) 0.0005(8) -0.0153(8)
C1 0.060(3) 0.041(3) 0.055(3) 0.010(2) 0.000(2) 0.002(2)
C5 0.055(3) 0.087(4) 0.049(3) 0.005(3) 0.007(2) -0.026(3)
C7 0.032(2) 0.046(3) 0.062(3) 0.0046(19) 0.003(2) -0.006(2)
N6 0.055(2) 0.051(3) 0.081(3) -0.003(2) 0.008(2) -0.020(3)
N1 0.045(2) 0.057(3) 0.066(3) -0.007(2) 0.001(2) 0.001(2)
C2 0.045(3) 0.046(3) 0.048(3) -0.004(2) -0.006(2) 0.006(2)
N5 0.064(3) 0.058(3) 0.096(4) -0.003(2) -0.006(2) -0.002(3)
C6 0.047(3) 0.064(3) 0.054(3) 0.013(2) 0.008(2) 0.007(3)
N4 0.051(2) 0.045(3) 0.060(3) 0.0004(19) -0.0015(18) 0.008(2)
N3 0.068(3) 0.068(3) 0.050(3) 0.012(2) 0.001(2) 0.006(2)
N2 0.047(2) 0.054(2) 0.061(3) 0.003(2) -0.0011(19) -0.002(2)
C4 0.037(2) 0.054(3) 0.046(3) -0.002(2) -0.008(2) -0.003(2)
C3 0.049(3) 0.047(3) 0.055(3) 0.003(2) 0.001(2) 0.011(2)
C9 0.048(3) 0.053(3) 0.077(4) 0.018(2) 0.017(3) 0.011(3)
C8 0.037(2) 0.058(3) 0.052(3) 0.014(2) -0.004(2) -0.001(2)
C11 0.050(3) 0.085(5) 0.086(5) 0.015(3) 0.018(3) 0.005(4)
C10 0.048(3) 0.070(4) 0.076(4) 0.000(3) 0.006(3) -0.009(3)
C12 0.058(3) 0.079(5) 0.126(6) 0.008(3) 0.002(4) -0.034(4)
C13 0.091(5) 0.074(5) 0.148(7) 0.006(4) 0.023(5) -0.019(6)
N7 0.107(5) 0.092(5) 0.157(6) 0.025(4) 0.052(5) 0.033(5)
C14 0.068(4) 0.078(5) 0.145(7) 0.019(4) 0.029(4) -0.008(5)
N8 0.071(3) 0.127(5) 0.095(4) -0.003(3) 0.023(3) -0.003(4)

loop_
_atom_type_symbol
_atom_type_description
_atom_type_scat_dispersion_real
_atom_type_scat_dispersion_imag
_atom_type_scat_source
C C 0.0033 0.0016 'International Tables Vol C Tables 4.2.6.8 and 6.1.1.4'
H H 0.0000 0.0000 'International Tables Vol C Tables 4.2.6.8 and 6.1.1.4'
N N 0.0061 0.0033 'International Tables Vol C Tables 4.2.6.8 and 6.1.1.4'
S S 0.1246 0.1234 'International Tables Vol C Tables 4.2.6.8 and 6.1.1.4'
Co Co 0.3494 0.9721 'International Tables Vol C Tables 4.2.6.8 and 6.1.1.4'

loop_
_geom_angle_atom_site_label_1
_geom_angle_atom_site_label_2
_geom_angle_atom_site_label_3
_geom_angle
_geom_angle_publ_flag
N1 Co1 N4 109.84(16) y
N1 Co1 N3 115.66(18) y
N4 Co1 N3 101.76(17) y
N1 Co1 N2 107.78(17) y
N4 Co1 N2 114.37(16) y
N3 Co1 N2 107.56(16) y
N1 C1 S1 177.2(5) ?
N6 C5 C6 120.7(5) ?
N6 C5 H1 119.6 ?
C6 C5 H1 119.6 ?
N5 C7 C6 122.0(5) ?
N5 C7 C8 121.2(4) ?
C6 C7 C8 116.8(4) ?
C5 N6 C9 121.6(5) ?
C5 N6 H7 119.2 ?
C9 N6 H7 119.2 ?
C1 N1 Co1 179.4(4) ?
N2 C2 S2 179.2(4) ?
C7 N5 H3A 120.0 ?
C7 N5 H4B 120.0 ?
H3A N5 H4B 120.0 ?
C5 C6 C7 120.2(5) ?
C5 C6 H2 119.9 ?
C7 C6 H2 119.9 ?
C4 N4 Co1 166.5(4) ?
C3 N3 Co1 164.2(4) ?
C2 N2 Co1 174.7(4) ?
N4 C4 S4 178.2(4) ?
N3 C3 S3 178.1(5) ?
N6 C9 C8 120.9(5) ?
N6 C9 H6 119.6 ?
C8 C9 H6 119.6 ?
C9 C8 C7 119.7(4) ?
C9 C8 H5 120.2 ?
C7 C8 H5 120.2 ?
N8 C11 C10 123.5(6) ?
N8 C11 C12 115.7(7) ?
C10 C11 C12 120.7(6) ?
C14 C10 C11 120.6(6) ?
C14 C10 H8 119.7 ?
C11 C10 H8 119.7 ?
C13 C12 C11 113.2(7) ?
C13 C12 H11 123.4 ?
C11 C12 H11 123.4 ?
C12 C13 N7 126.1(7) ?
C12 C13 H12 116.9 ?
N7 C13 H12 116.9 ?
C14 N7 C13 119.4(7) ?
C14 N7 H13A 120.3 ?
C13 N7 H13A 120.3 ?
N7 C14 C10 120.0(8) ?
N7 C14 H14 120.0 ?
C10 C14 H14 120.0 ?
C11 N8 H9A 120.0 ?
C11 N8 H10B 120.0 ?
H9A N8 H10B 120.0 ?

loop_
_geom_bond_atom_site_label_1
_geom_bond_atom_site_label_2
_geom_bond_distance
_geom_bond_publ_flag
Co1 N1 1.939(4) y
Co1 N4 1.944(4) y
Co1 N3 1.951(4) y
Co1 N2 1.956(4) y
S4 C4 1.612(5) ?
S2 C2 1.618(5) ?
S1 C1 1.620(5) ?
S3 C3 1.604(6) ?
C1 N1 1.143(5) ?
C5 N6 1.316(7) ?
C5 C6 1.335(7) ?
C5 H1 0.9300 ?
C7 N5 1.337(6) ?
C7 C6 1.397(6) ?
C7 C8 1.397(6) ?
N6 C9 1.322(6) ?
N6 H7 0.8600 ?
C2 N2 1.148(5) ?
N5 H3A 0.8600 ?
N5 H4B 0.8600 ?
C6 H2 0.9300 ?
N4 C4 1.152(5) ?
N3 C3 1.145(6) ?
C9 C8 1.340(7) ?
C9 H6 0.9300 ?
C8 H5 0.9300 ?
C11 N8 1.268(7) ?
C11 C10 1.368(8) ?
C11 C12 1.447(8) ?
C10 C14 1.361(8) ?
C10 H8 0.9300 ?
C12 C13 1.326(10) ?
C12 H11 0.9300 ?
C13 N7 1.373(9) ?
C13 H12 0.9300 ?
N7 C14 1.313(8) ?
N7 H13A 0.8600 ?
C14 H14 0.9300 ?
N8 H9A 0.8600 ?
N8 H10B 0.8600 ?

loop_
_geom_hbond_atom_site_label_D
_geom_hbond_atom_site_label_H
_geom_hbond_atom_site_label_A
_geom_hbond_site_symmetry_A
_geom_hbond_distance_DH
_geom_hbond_distance_HA
_geom_hbond_distance_DA
_geom_hbond_angle_DHA
N6 H7 S1 1_565 0.86 2.54 3.264(4) 142
N5 H4B S4 3_665 0.86 2.75 3.540(5) 154
N7 H13A S2 1_455 0.86 2.53 3.359(7) 163
N8 H9A S3 2_655 0.86 2.71 3.567(6) 176
N8 H10B S2 4_465 0.86 2.79 3.640(6) 170

loop_
_geom_torsion_atom_site_label_1
_geom_torsion_atom_site_label_2
_geom_torsion_atom_site_label_3
_geom_torsion_atom_site_label_4
_geom_torsion
C6 C5 N6 C9 0.8(7)
N6 C5 C6 C7 1.9(7)
N5 C7 C6 C5 175.4(4)
C8 C7 C6 C5 -3.2(6)
N1 Co1 N4 C4 108.2(15)
N3 Co1 N4 C4 -14.9(15)
N2 Co1 N4 C4 -130.5(15)
N1 Co1 N3 C3 -144.0(15)
N4 Co1 N3 C3 -25.0(15)
N2 Co1 N3 C3 95.5(15)
C5 N6 C9 C8 -1.9(7)
N6 C9 C8 C7 0.4(7)
N5 C7 C8 C9 -176.5(4)
C6 C7 C8 C9 2.1(6)
N8 C11 C10 C14 178.8(5)
C12 C11 C10 C14 -0.8(8)
N8 C11 C12 C13 -179.3(6)
C10 C11 C12 C13 0.3(8)
C11 C12 C13 N7 0.3(10)
C12 C13 N7 C14 -0.4(11)
C13 N7 C14 C10 -0.1(9)
C11 C10 C14 N7 0.7(9)
